data_7032507
loop_
_publ_author_name
'Zhu, Bolin'
'Huang, Xinwei'
'Hao, Xiaoting'

_publ_section_title
;
 Synthesis and structures of doubly-bridged dicyclopentadienyl dinuclear
 rhenium complexes, and their photochemical reactions with aromatic
 halides in benzene.
;
_journal_issue 44
_journal_name_full 'Dalton transactions (Cambridge, England : 2003)'
_journal_page_first 16726
_journal_page_last 16736
_journal_paper_doi 10.1039/c4dt02370f
_journal_volume 43
_journal_year 2014
_chemical_formula_sum 'C19 H14 O6 Re2'
_chemical_formula_weight 710.70
_chemical_name_systematic 3b
_space_group_IT_number 2
_symmetry_cell_setting triclinic
_symmetry_space_group_name_Hall '-P 1'
_symmetry_space_group_name_H-M 'P -1'
_atom_sites_solution_hydrogens geom
_atom_sites_solution_primary direct
_atom_sites_solution_secondary difmap
_audit_creation_method SHELXL-97
_cell_angle_alpha 63.2580(10)
_cell_angle_beta 73.7350(10)
_cell_angle_gamma 74.9240(10)
_cell_formula_units_Z 2
_cell_length_a 7.9128(7)
_cell_length_b 11.5018(10)
_cell_length_c 12.3133(10)
_cell_measurement_reflns_used 3789
_cell_measurement_temperature 296(2)
_cell_measurement_theta_max 28.30
_cell_measurement_theta_min 2.87
_cell_volume 948.91(14)
_computing_cell_refinement 'Bruker SMART'
_computing_data_collection 'Bruker SMART'
_computing_data_reduction 'Bruker SAINT'
_computing_molecular_graphics 'Bruker SHELXTL'
_computing_publication_material 'Bruker SHELXTL'
_computing_structure_refinement 'SHELXL-97 (Sheldrick, 1997)'
_computing_structure_solution 'SHELXS-97 (Sheldrick, 1990)'
_diffrn_ambient_temperature 296(2)
_diffrn_measured_fraction_theta_full 0.991
_diffrn_measured_fraction_theta_max 0.991
_diffrn_measurement_device_type 'CCD area detector'
_diffrn_measurement_method 'phi and omega scans'
_diffrn_radiation_monochromator graphite
_diffrn_radiation_source 'fine-focus sealed tube'
_diffrn_radiation_type MoK\a
_diffrn_radiation_wavelength 0.71073
_diffrn_reflns_av_R_equivalents 0.0125
_diffrn_reflns_av_unetI/netI 0.0221
_diffrn_reflns_limit_h_max 9
_diffrn_reflns_limit_h_min -9
_diffrn_reflns_limit_k_max 11
_diffrn_reflns_limit_k_min -13
_diffrn_reflns_limit_l_max 13
_diffrn_reflns_limit_l_min -14
_diffrn_reflns_number 4872
_diffrn_reflns_theta_full 25.01
_diffrn_reflns_theta_max 25.01
_diffrn_reflns_theta_min 1.89
_exptl_absorpt_coefficient_mu 12.777
_exptl_absorpt_correction_T_max 0.2874
_exptl_absorpt_correction_T_min 0.2502
_exptl_absorpt_correction_type multi-scan
_exptl_absorpt_process_details SADABS
_exptl_crystal_colour YELLOW
_exptl_crystal_density_diffrn 2.487
_exptl_crystal_density_meas ?
_exptl_crystal_density_method 'not measured'
_exptl_crystal_description BLOCK
_exptl_crystal_F_000 652
_exptl_crystal_size_max 0.15
_exptl_crystal_size_mid 0.14
_exptl_crystal_size_min 0.13
_refine_diff_density_max 1.292
_refine_diff_density_min -0.616
_refine_diff_density_rms 0.100
_refine_ls_extinction_coef 0.0119(3)
_refine_ls_extinction_expression Fc^*^=kFc[1+0.001xFc^2^\l^3^/sin(2\q)]^-1/4^
_refine_ls_extinction_method SHELXL
_refine_ls_goodness_of_fit_ref 1.048
_refine_ls_hydrogen_treatment constr
_refine_ls_matrix_type full
_refine_ls_number_parameters 247
_refine_ls_number_reflns 3321
_refine_ls_number_restraints 0
_refine_ls_restrained_S_all 1.048
_refine_ls_R_factor_all 0.0230
_refine_ls_R_factor_gt 0.0196
_refine_ls_shift/su_max 0.001
_refine_ls_shift/su_mean 0.000
_refine_ls_structure_factor_coef Fsqd
_refine_ls_weighting_details 'calc w=1/[\s^2^(Fo^2^)+(0.0252P)^2^+1.2961P] where P=(Fo^2^+2Fc^2^)/3'
_refine_ls_weighting_scheme calc
_refine_ls_wR_factor_gt 0.0490
_refine_ls_wR_factor_ref 0.0507
_reflns_number_gt 2948
_reflns_number_total 3321
_reflns_threshold_expression >2sigma(I)
_cod_data_source_file c4dt02370f1.cif
_cod_data_source_block 111115a
_cod_depositor_comments
;
The following automatic conversions were performed:

'_symmetry_cell_setting' value 'Triclinic' changed to 'triclinic'
according to
/usr/data/users/saulius/crontab/automatic-downloads/rss-feeds/RSC/lib/dictionaries/cif_core.dic
dictionary named 'cif_core.dic' version 2.4.2 from
2011-04-26.

'_exptl_absorpt_correction_type' value 'MULTI-SCAN'
changed to 'multi-scan' according to
/usr/data/users/saulius/crontab/automatic-downloads/rss-feeds/RSC/lib/dictionaries/cif_core.dic
dictionary named 'cif_core.dic' version 2.4.2 from
2011-04-26.

'_refine_ls_hydrogen_treatment' value 'CONSTR' changed
to 'constr' according to
/usr/data/users/saulius/crontab/automatic-downloads/rss-feeds/RSC/lib/dictionaries/cif_core.dic
dictionary named 'cif_core.dic' version 2.4.2 from 2011-04-26.

Automatic conversion script
Id: cif_fix_values 2281 2013-09-26 08:29:07Z andrius 

 Adding full bibliography for 7032504--7032512.cif.

The following automatic conversions were performed:

'_exptl_crystal_density_meas' value 'NONE' was changed to '?' - the
value is perceived as not measured.

Automatic conversion script
Id: cif_fix_values 3008 2015-01-20 13:52:24Z robertas 

2018-02-23
Z value and formula fixed to values more according to usual
chemical conventions.                 miguel
;
_cod_original_formula_sum 'C38 H28 O12 Re4'
_cod_original_formula_weight 1421.40
_cod_original_formula_units_Z 1
_cod_original_sg_symbol_H-M P-1
_cod_database_code 7032507

loop_
_symmetry_equiv_pos_as_xyz
'x, y, z'
'-x, -y, -z'

loop_
_atom_site_label
_atom_site_type_symbol
_atom_site_fract_x
_atom_site_fract_y
_atom_site_fract_z
_atom_site_U_iso_or_equiv
_atom_site_adp_type
_atom_site_occupancy
_atom_site_symmetry_multiplicity
_atom_site_calc_flag
_atom_site_refinement_flags
Re1 Re 0.23223(2) 0.176069(18) 0.553550(18) 0.03765(9) Uani 1 1 d .
Re2 Re 0.35692(2) 0.434693(19) 0.843343(16) 0.03690(9) Uani 1 1 d .
O1 O 0.6355(5) 0.1702(4) 0.4877(4) 0.0574(10) Uani 1 1 d .
O2 O 0.2403(8) 0.1241(5) 0.3303(4) 0.0860(15) Uani 1 1 d .
O3 O 0.1878(6) 0.4736(4) 0.4038(5) 0.0746(13) Uani 1 1 d .
O4 O 0.7010(6) 0.2778(5) 0.9342(5) 0.0829(15) Uani 1 1 d .
O5 O 0.1575(7) 0.3875(7) 1.1067(4) 0.109(2) Uani 1 1 d .
O6 O 0.4536(9) 0.6906(5) 0.8106(5) 0.0968(18) Uani 1 1 d .
C1 C 0.1775(6) 0.1225(5) 0.7637(4) 0.0381(11) Uani 1 1 d .
C2 C 0.2215(8) 0.0028(5) 0.7452(5) 0.0501(13) Uani 1 1 d .
H2 H 0.3198 -0.0621 0.7660 0.060 Uiso 1 1 calc R
C3 C 0.0881(8) 0.0009(6) 0.6893(6) 0.0598(16) Uani 1 1 d .
H3 H 0.0838 -0.0656 0.6673 0.072 Uiso 1 1 calc R
C4 C -0.0367(8) 0.1173(6) 0.6731(6) 0.0583(15) Uani 1 1 d .
H4 H -0.1375 0.1411 0.6384 0.070 Uiso 1 1 calc R
C5 C 0.0179(6) 0.1904(6) 0.7183(5) 0.0468(12) Uani 1 1 d .
H5 H -0.0415 0.2715 0.7186 0.056 Uiso 1 1 calc R
C6 C 0.2700(6) 0.1566(5) 0.8363(4) 0.0371(10) Uani 1 1 d .
C7 C 0.4617(7) 0.0814(5) 0.8375(5) 0.0497(13) Uani 1 1 d .
H7A H 0.4587 -0.0116 0.8802 0.075 Uiso 1 1 calc R
H7B H 0.5208 0.1077 0.8791 0.075 Uiso 1 1 calc R
H7C H 0.5251 0.1012 0.7539 0.075 Uiso 1 1 calc R
C8 C 0.1651(8) 0.1128(6) 0.9706(5) 0.0517(13) Uani 1 1 d .
H8A H 0.0443 0.1575 0.9709 0.078 Uiso 1 1 calc R
H8B H 0.2196 0.1343 1.0183 0.078 Uiso 1 1 calc R
H8C H 0.1660 0.0193 1.0062 0.078 Uiso 1 1 calc R
C9 C 0.2704(6) 0.3045(5) 0.7764(4) 0.0350(10) Uani 1 1 d .
C10 C 0.4097(7) 0.3702(5) 0.6843(4) 0.0436(12) Uani 1 1 d .
H10 H 0.5217 0.3297 0.6584 0.052 Uiso 1 1 calc R
C11 C 0.3487(9) 0.5066(6) 0.6393(5) 0.0530(14) Uani 1 1 d .
H11 H 0.4138 0.5717 0.5788 0.064 Uiso 1 1 calc R
C12 C 0.1732(8) 0.5284(5) 0.7010(5) 0.0531(14) Uani 1 1 d .
H12 H 0.1013 0.6098 0.6882 0.064 Uiso 1 1 calc R
C13 C 0.1256(7) 0.4042(5) 0.7861(5) 0.0446(12) Uani 1 1 d .
H13 H 0.0167 0.3901 0.8399 0.054 Uiso 1 1 calc R
C14 C 0.4836(7) 0.1718(5) 0.5102(4) 0.0397(11) Uani 1 1 d .
C15 C 0.2399(8) 0.1477(6) 0.4111(5) 0.0537(14) Uani 1 1 d .
C16 C 0.2051(7) 0.3623(5) 0.4577(5) 0.0477(12) Uani 1 1 d .
C17 C 0.5709(7) 0.3378(6) 0.9036(5) 0.0515(14) Uani 1 1 d .
C18 C 0.2368(8) 0.4054(7) 1.0078(6) 0.0641(17) Uani 1 1 d .
C19 C 0.4180(9) 0.5926(6) 0.8274(5) 0.0611(16) Uani 1 1 d .

loop_
_atom_site_aniso_label
_atom_site_aniso_U_11
_atom_site_aniso_U_22
_atom_site_aniso_U_33
_atom_site_aniso_U_23
_atom_site_aniso_U_13
_atom_site_aniso_U_12
Re1 0.03704(13) 0.03388(13) 0.04806(14) -0.01755(9) -0.01510(9) -0.00594(8)
Re2 0.03924(13) 0.04159(13) 0.03419(13) -0.01786(9) -0.00814(8) -0.00737(9)
O1 0.038(2) 0.057(2) 0.073(3) -0.025(2) -0.0114(18) -0.0038(17)
O2 0.136(5) 0.081(3) 0.066(3) -0.032(3) -0.038(3) -0.035(3)
O3 0.070(3) 0.037(2) 0.095(3) -0.009(2) -0.024(3) 0.000(2)
O4 0.050(3) 0.116(4) 0.093(3) -0.057(3) -0.033(2) 0.017(3)
O5 0.084(4) 0.157(6) 0.050(3) -0.040(3) 0.001(3) 0.023(4)
O6 0.158(5) 0.067(3) 0.096(4) -0.038(3) -0.046(4) -0.034(3)
C1 0.037(3) 0.037(3) 0.038(2) -0.011(2) -0.005(2) -0.012(2)
C2 0.061(3) 0.031(3) 0.054(3) -0.009(2) -0.010(3) -0.017(2)
C3 0.071(4) 0.054(4) 0.069(4) -0.027(3) -0.007(3) -0.035(3)
C4 0.042(3) 0.074(4) 0.074(4) -0.036(3) -0.011(3) -0.022(3)
C5 0.031(3) 0.057(3) 0.054(3) -0.025(3) -0.006(2) -0.008(2)
C6 0.034(2) 0.036(3) 0.041(3) -0.014(2) -0.010(2) -0.006(2)
C7 0.046(3) 0.046(3) 0.055(3) -0.017(3) -0.020(3) 0.001(2)
C8 0.057(3) 0.049(3) 0.037(3) -0.004(2) -0.007(2) -0.016(3)
C9 0.035(2) 0.039(3) 0.032(2) -0.011(2) -0.0107(19) -0.010(2)
C10 0.052(3) 0.048(3) 0.037(3) -0.020(2) -0.004(2) -0.018(2)
C11 0.084(4) 0.048(3) 0.031(3) -0.010(2) -0.012(3) -0.026(3)
C12 0.064(4) 0.040(3) 0.059(3) -0.017(3) -0.032(3) 0.000(3)
C13 0.039(3) 0.046(3) 0.054(3) -0.023(2) -0.017(2) 0.000(2)
C14 0.046(3) 0.031(2) 0.043(3) -0.014(2) -0.015(2) -0.002(2)
C15 0.069(4) 0.050(3) 0.054(3) -0.017(3) -0.026(3) -0.021(3)
C16 0.040(3) 0.047(3) 0.057(3) -0.020(3) -0.017(2) -0.002(2)
C17 0.040(3) 0.073(4) 0.053(3) -0.036(3) -0.014(2) -0.003(3)
C18 0.047(3) 0.083(5) 0.054(4) -0.031(3) -0.012(3) 0.012(3)
C19 0.090(5) 0.057(4) 0.054(3) -0.028(3) -0.026(3) -0.016(3)

loop_
_atom_type_symbol
_atom_type_description
_atom_type_scat_dispersion_real
_atom_type_scat_dispersion_imag
_atom_type_scat_source
C C 0.0033 0.0016 'International Tables Vol C Tables 4.2.6.8 and 6.1.1.4'
H H 0.0000 0.0000 'International Tables Vol C Tables 4.2.6.8 and 6.1.1.4'
O O 0.0106 0.0060 'International Tables Vol C Tables 4.2.6.8 and 6.1.1.4'
Re Re -1.0185 7.2310 'International Tables Vol C Tables 4.2.6.8 and 6.1.1.4'

loop_
_geom_angle_atom_site_label_1
_geom_angle_atom_site_label_2
_geom_angle_atom_site_label_3
_geom_angle
C14 Re1 C15 89.5(2)
C14 Re1 C16 88.5(2)
C15 Re1 C16 90.3(2)
C14 Re1 C5 134.53(19)
C15 Re1 C5 135.8(2)
C16 Re1 C5 94.3(2)
C14 Re1 C4 157.9(2)
C15 Re1 C4 102.3(2)
C16 Re1 C4 109.8(2)
C5 Re1 C4 35.5(2)
C14 Re1 C3 125.6(2)
C15 Re1 C3 94.5(2)
C16 Re1 C3 145.5(2)
C5 Re1 C3 59.3(2)
C4 Re1 C3 35.8(2)
C14 Re1 C2 98.0(2)
C15 Re1 C2 120.3(2)
C16 Re1 C2 148.6(2)
C5 Re1 C2 59.6(2)
C4 Re1 C2 59.9(2)
C3 Re1 C2 36.0(2)
C14 Re1 C1 102.17(19)
C15 Re1 C1 154.5(2)
C16 Re1 C1 112.4(2)
C5 Re1 C1 35.86(18)
C4 Re1 C1 60.00(19)
C3 Re1 C1 60.19(19)
C2 Re1 C1 36.25(18)
C18 Re2 C17 89.5(2)
C18 Re2 C19 89.2(3)
C17 Re2 C19 89.7(3)
C18 Re2 C11 149.9(2)
C17 Re2 C11 120.1(2)
C19 Re2 C11 95.6(2)
C18 Re2 C13 95.1(2)
C17 Re2 C13 139.7(2)
C19 Re2 C13 130.3(2)
C11 Re2 C13 59.5(2)
C18 Re2 C10 145.7(3)
C17 Re2 C10 96.2(2)
C19 Re2 C10 124.5(2)
C11 Re2 C10 35.8(2)
C13 Re2 C10 59.59(19)
C18 Re2 C12 114.2(2)
C17 Re2 C12 154.9(2)
C19 Re2 C12 98.4(2)
C11 Re2 C12 35.7(2)
C13 Re2 C12 35.85(19)
C10 Re2 C12 59.7(2)
C18 Re2 C9 109.9(3)
C17 Re2 C9 105.5(2)
C19 Re2 C9 155.3(2)
C11 Re2 C9 59.98(18)
C13 Re2 C9 35.82(17)
C10 Re2 C9 36.08(17)
C12 Re2 C9 59.98(18)
C5 C1 C2 106.3(5)
C5 C1 C6 127.5(5)
C2 C1 C6 125.5(4)
C5 C1 Re1 71.3(3)
C2 C1 Re1 71.5(3)
C6 C1 Re1 129.2(3)
C3 C2 C1 107.8(5)
C3 C2 Re1 71.6(3)
C1 C2 Re1 72.3(3)
C3 C2 H2 126.1
C1 C2 H2 126.1
Re1 C2 H2 121.7
C4 C3 C2 108.2(5)
C4 C3 Re1 72.1(3)
C2 C3 Re1 72.3(3)
C4 C3 H3 125.9
C2 C3 H3 125.9
Re1 C3 H3 121.4
C5 C4 C3 107.8(5)
C5 C4 Re1 72.2(3)
C3 C4 Re1 72.1(3)
C5 C4 H4 126.1
C3 C4 H4 126.1
Re1 C4 H4 121.4
C4 C5 C1 109.8(5)
C4 C5 Re1 72.3(3)
C1 C5 Re1 72.9(3)
C4 C5 H5 125.1
C1 C5 H5 125.1
Re1 C5 H5 121.4
C9 C6 C1 108.6(4)
C9 C6 C7 110.6(4)
C1 C6 C7 110.3(4)
C9 C6 C8 111.0(4)
C1 C6 C8 107.7(4)
C7 C6 C8 108.7(4)
C6 C7 H7A 109.5
C6 C7 H7B 109.5
H7A C7 H7B 109.5
C6 C7 H7C 109.5
H7A C7 H7C 109.5
H7B C7 H7C 109.5
C6 C8 H8A 109.5
C6 C8 H8B 109.5
H8A C8 H8B 109.5
C6 C8 H8C 109.5
H8A C8 H8C 109.5
H8B C8 H8C 109.5
C13 C9 C10 106.5(4)
C13 C9 C6 127.2(4)
C10 C9 C6 125.7(4)
C13 C9 Re2 71.3(3)
C10 C9 Re2 71.1(3)
C6 C9 Re2 129.6(3)
C11 C10 C9 108.3(5)
C11 C10 Re2 71.6(3)
C9 C10 Re2 72.8(3)
C11 C10 H10 125.9
C9 C10 H10 125.9
Re2 C10 H10 121.5
C12 C11 C10 108.7(5)
C12 C11 Re2 72.7(3)
C10 C11 Re2 72.6(3)
C12 C11 H11 125.7
C10 C11 H11 125.7
Re2 C11 H11 120.8
C11 C12 C13 107.5(5)
C11 C12 Re2 71.6(3)
C13 C12 Re2 72.0(3)
C11 C12 H12 126.3
C13 C12 H12 126.3
Re2 C12 H12 121.9
C12 C13 C9 109.1(5)
C12 C13 Re2 72.2(3)
C9 C13 Re2 72.9(3)
C12 C13 H13 125.5
C9 C13 H13 125.5
Re2 C13 H13 121.1
O1 C14 Re1 177.5(5)
O2 C15 Re1 176.0(5)
O3 C16 Re1 178.0(5)
O4 C17 Re2 176.2(5)
O5 C18 Re2 177.2(6)
O6 C19 Re2 175.9(5)

loop_
_geom_bond_atom_site_label_1
_geom_bond_atom_site_label_2
_geom_bond_distance
Re1 C14 1.903(5)
Re1 C15 1.906(6)
Re1 C16 1.912(6)
Re1 C5 2.290(5)
Re1 C4 2.291(6)
Re1 C3 2.292(5)
Re1 C2 2.300(5)
Re1 C1 2.311(5)
Re2 C18 1.896(6)
Re2 C17 1.907(6)
Re2 C19 1.912(6)
Re2 C11 2.279(5)
Re2 C13 2.291(5)
Re2 C10 2.291(5)
Re2 C12 2.293(5)
Re2 C9 2.313(5)
O1 C14 1.152(6)
O2 C15 1.142(7)
O3 C16 1.138(6)
O4 C17 1.137(6)
O5 C18 1.154(7)
O6 C19 1.146(7)
C1 C5 1.417(7)
C1 C2 1.435(7)
C1 C6 1.522(7)
C2 C3 1.421(8)
C2 H2 0.9300
C3 C4 1.410(9)
C3 H3 0.9300
C4 C5 1.396(8)
C4 H4 0.9300
C5 H5 0.9300
C6 C9 1.521(7)
C6 C7 1.538(7)
C6 C8 1.542(7)
C7 H7A 0.9600
C7 H7B 0.9600
C7 H7C 0.9600
C8 H8A 0.9600
C8 H8B 0.9600
C8 H8C 0.9600
C9 C13 1.416(7)
C9 C10 1.426(7)
C10 C11 1.406(8)
C10 H10 0.9300
C11 C12 1.403(8)
C11 H11 0.9300
C12 C13 1.411(7)
C12 H12 0.9300
C13 H13 0.9300

loop_
_geom_torsion_atom_site_label_1
_geom_torsion_atom_site_label_2
_geom_torsion_atom_site_label_3
_geom_torsion_atom_site_label_4
_geom_torsion
C14 Re1 C1 C5 157.9(3)
C15 Re1 C1 C5 -86.7(6)
C16 Re1 C1 C5 64.4(3)
C4 Re1 C1 C5 -36.3(3)
C3 Re1 C1 C5 -77.8(4)
C2 Re1 C1 C5 -115.2(4)
C14 Re1 C1 C2 -86.9(3)
C15 Re1 C1 C2 28.6(6)
C16 Re1 C1 C2 179.7(3)
C5 Re1 C1 C2 115.2(4)
C4 Re1 C1 C2 79.0(3)
C3 Re1 C1 C2 37.4(3)
C14 Re1 C1 C6 34.3(5)
C15 Re1 C1 C6 149.8(5)
C16 Re1 C1 C6 -59.2(5)
C5 Re1 C1 C6 -123.6(6)
C4 Re1 C1 C6 -159.8(5)
C3 Re1 C1 C6 158.6(5)
C2 Re1 C1 C6 121.2(6)
C5 C1 C2 C3 -0.1(6)
C6 C1 C2 C3 171.4(5)
Re1 C1 C2 C3 -63.2(4)
C5 C1 C2 Re1 63.2(3)
C6 C1 C2 Re1 -125.4(5)
C14 Re1 C2 C3 -143.9(4)
C15 Re1 C2 C3 -49.8(4)
C16 Re1 C2 C3 115.8(5)
C5 Re1 C2 C3 78.5(4)
C4 Re1 C2 C3 37.2(4)
C1 Re1 C2 C3 116.4(5)
C14 Re1 C2 C1 99.7(3)
C15 Re1 C2 C1 -166.2(3)
C16 Re1 C2 C1 -0.6(6)
C5 Re1 C2 C1 -37.9(3)
C4 Re1 C2 C1 -79.2(3)
C3 Re1 C2 C1 -116.4(5)
C1 C2 C3 C4 0.1(6)
Re1 C2 C3 C4 -63.6(4)
C1 C2 C3 Re1 63.7(3)
C14 Re1 C3 C4 162.6(3)
C15 Re1 C3 C4 -104.8(4)
C16 Re1 C3 C4 -7.6(6)
C5 Re1 C3 C4 37.3(3)
C2 Re1 C3 C4 116.6(5)
C1 Re1 C3 C4 79.0(4)
C14 Re1 C3 C2 46.0(4)
C15 Re1 C3 C2 138.6(4)
C16 Re1 C3 C2 -124.2(4)
C5 Re1 C3 C2 -79.4(4)
C4 Re1 C3 C2 -116.6(5)
C1 Re1 C3 C2 -37.6(3)
C2 C3 C4 C5 -0.1(7)
Re1 C3 C4 C5 -63.8(4)
C2 C3 C4 Re1 63.7(4)
C14 Re1 C4 C5 75.9(7)
C15 Re1 C4 C5 -163.2(4)
C16 Re1 C4 C5 -68.4(4)
C3 Re1 C4 C5 116.2(5)
C2 Re1 C4 C5 78.8(4)
C1 Re1 C4 C5 36.6(3)
C14 Re1 C4 C3 -40.3(7)
C15 Re1 C4 C3 80.6(4)
C16 Re1 C4 C3 175.4(4)
C5 Re1 C4 C3 -116.2(5)
C2 Re1 C4 C3 -37.4(3)
C1 Re1 C4 C3 -79.6(4)
C3 C4 C5 C1 0.1(7)
Re1 C4 C5 C1 -63.7(4)
C3 C4 C5 Re1 63.7(4)
C2 C1 C5 C4 0.0(6)
C6 C1 C5 C4 -171.2(5)
Re1 C1 C5 C4 63.3(4)
C2 C1 C5 Re1 -63.3(3)
C6 C1 C5 Re1 125.5(5)
C14 Re1 C5 C4 -149.2(4)
C15 Re1 C5 C4 23.9(5)
C16 Re1 C5 C4 118.7(4)
C3 Re1 C5 C4 -37.6(4)
C2 Re1 C5 C4 -79.7(4)
C1 Re1 C5 C4 -118.1(5)
C14 Re1 C5 C1 -31.1(4)
C15 Re1 C5 C1 141.9(3)
C16 Re1 C5 C1 -123.2(3)
C4 Re1 C5 C1 118.1(5)
C3 Re1 C5 C1 80.4(3)
C2 Re1 C5 C1 38.3(3)
C5 C1 C6 C9 -43.7(6)
C2 C1 C6 C9 146.7(5)
Re1 C1 C6 C9 52.2(5)
C5 C1 C6 C7 -165.0(5)
C2 C1 C6 C7 25.4(6)
Re1 C1 C6 C7 -69.1(5)
C5 C1 C6 C8 76.6(6)
C2 C1 C6 C8 -93.0(6)
Re1 C1 C6 C8 172.5(4)
C1 C6 C9 C13 76.6(6)
C7 C6 C9 C13 -162.3(5)
C8 C6 C9 C13 -41.6(6)
C1 C6 C9 C10 -93.0(5)
C7 C6 C9 C10 28.2(6)
C8 C6 C9 C10 148.8(5)
C1 C6 C9 Re2 172.5(3)
C7 C6 C9 Re2 -66.3(5)
C8 C6 C9 Re2 54.4(5)
C18 Re2 C9 C13 70.1(3)
C17 Re2 C9 C13 165.4(3)
C19 Re2 C9 C13 -68.5(7)
C11 Re2 C9 C13 -78.5(3)
C10 Re2 C9 C13 -115.6(4)
C12 Re2 C9 C13 -37.0(3)
C18 Re2 C9 C10 -174.3(3)
C17 Re2 C9 C10 -79.0(3)
C19 Re2 C9 C10 47.2(7)
C11 Re2 C9 C10 37.2(3)
C13 Re2 C9 C10 115.6(4)
C12 Re2 C9 C10 78.7(3)
C18 Re2 C9 C6 -53.1(5)
C17 Re2 C9 C6 42.2(4)
C19 Re2 C9 C6 168.3(6)
C11 Re2 C9 C6 158.3(5)
C13 Re2 C9 C6 -123.2(5)
C10 Re2 C9 C6 121.2(5)
C12 Re2 C9 C6 -160.2(5)
C13 C9 C10 C11 -0.3(5)
C6 C9 C10 C11 171.1(4)
Re2 C9 C10 C11 -63.2(3)
C13 C9 C10 Re2 62.9(3)
C6 C9 C10 Re2 -125.7(4)
C18 Re2 C10 C11 126.3(4)
C17 Re2 C10 C11 -135.4(4)
C19 Re2 C10 C11 -41.4(5)
C13 Re2 C10 C11 79.0(4)
C12 Re2 C10 C11 37.2(3)
C9 Re2 C10 C11 116.7(5)
C18 Re2 C10 C9 9.6(5)
C17 Re2 C10 C9 107.9(3)
C19 Re2 C10 C9 -158.1(3)
C11 Re2 C10 C9 -116.7(5)
C13 Re2 C10 C9 -37.7(3)
C12 Re2 C10 C9 -79.5(3)
C9 C10 C11 C12 -0.2(6)
Re2 C10 C11 C12 -64.2(4)
C9 C10 C11 Re2 64.0(3)
C18 Re2 C11 C12 1.6(7)
C17 Re2 C11 C12 170.5(3)
C19 Re2 C11 C12 -96.5(4)
C13 Re2 C11 C12 37.6(3)
C10 Re2 C11 C12 116.7(5)
C9 Re2 C11 C12 79.3(3)
C18 Re2 C11 C10 -115.1(6)
C17 Re2 C11 C10 53.9(4)
C19 Re2 C11 C10 146.8(4)
C13 Re2 C11 C10 -79.1(3)
C12 Re2 C11 C10 -116.7(5)
C9 Re2 C11 C10 -37.4(3)
C10 C11 C12 C13 0.7(6)
Re2 C11 C12 C13 -63.5(4)
C10 C11 C12 Re2 64.1(4)
C18 Re2 C12 C11 -179.1(4)
C17 Re2 C12 C11 -19.6(7)
C19 Re2 C12 C11 88.0(4)
C13 Re2 C12 C11 -116.2(5)
C10 Re2 C12 C11 -37.3(3)
C9 Re2 C12 C11 -79.3(3)
C18 Re2 C12 C13 -62.9(4)
C17 Re2 C12 C13 96.6(6)
C19 Re2 C12 C13 -155.8(4)
C11 Re2 C12 C13 116.2(5)
C10 Re2 C12 C13 78.9(3)
C9 Re2 C12 C13 36.9(3)
C11 C12 C13 C9 -0.9(6)
Re2 C12 C13 C9 -64.1(3)
C11 C12 C13 Re2 63.2(4)
C10 C9 C13 C12 0.7(6)
C6 C9 C13 C12 -170.5(4)
Re2 C9 C13 C12 63.6(4)
C10 C9 C13 Re2 -62.8(3)
C6 C9 C13 Re2 126.0(5)
C18 Re2 C13 C12 125.3(4)
C17 Re2 C13 C12 -139.4(4)
C19 Re2 C13 C12 32.1(5)
C11 Re2 C13 C12 -37.4(3)
C10 Re2 C13 C12 -79.2(4)
C9 Re2 C13 C12 -117.2(5)
C18 Re2 C13 C9 -117.4(3)
C17 Re2 C13 C9 -22.1(5)
C19 Re2 C13 C9 149.3(3)
C11 Re2 C13 C9 79.8(3)
C10 Re2 C13 C9 38.0(3)
C12 Re2 C13 C9 117.2(5)
C15 Re1 C14 O1 179(100)
C16 Re1 C14 O1 88(10)
C5 Re1 C14 O1 -6(10)
C4 Re1 C14 O1 -58(10)
C3 Re1 C14 O1 -86(10)
C2 Re1 C14 O1 -61(10)
C1 Re1 C14 O1 -24(10)
C14 Re1 C15 O2 121(9)
C16 Re1 C15 O2 -151(9)
C5 Re1 C15 O2 -54(9)
C4 Re1 C15 O2 -40(9)
C3 Re1 C15 O2 -5(9)
C2 Re1 C15 O2 22(9)
C1 Re1 C15 O2 3(9)
C14 Re1 C16 O3 -101(13)
C15 Re1 C16 O3 169(13)
C5 Re1 C16 O3 33(13)
C4 Re1 C16 O3 66(13)
C3 Re1 C16 O3 71(13)
C2 Re1 C16 O3 2(13)
C1 Re1 C16 O3 1(13)
C18 Re2 C17 O4 148(9)
C19 Re2 C17 O4 -122(9)
C11 Re2 C17 O4 -26(9)
C13 Re2 C17 O4 51(9)
C10 Re2 C17 O4 2(9)
C12 Re2 C17 O4 -13(9)
C9 Re2 C17 O4 38(9)
C17 Re2 C18 O5 -147(14)
C19 Re2 C18 O5 123(14)
C11 Re2 C18 O5 23(14)
C13 Re2 C18 O5 -7(14)
C10 Re2 C18 O5 -47(14)
C12 Re2 C18 O5 24(14)
C9 Re2 C18 O5 -41(14)
C18 Re2 C19 O6 -146(9)
C17 Re2 C19 O6 125(9)
C11 Re2 C19 O6 5(9)
C13 Re2 C19 O6 -50(9)
C10 Re2 C19 O6 28(9)
C12 Re2 C19 O6 -31(9)
C9 Re2 C19 O6 -4(10)
